data_4313268
loop_
_publ_author_name
'T. J. Prior'
'M. J. Rosseinsky'

_publ_contact_author
;
      Matthew J Rosseinsky
      Department of Chemistry
      The University of Liverpool
      Liverpool
      L69 7ZD
      UK
;
_publ_contact_author_email m.j.rosseinsky@liv.ac.uk
_publ_contact_author_fax '(44) 151 794 3587'
_publ_contact_author_phone '(44) 151 794 3499'
_publ_section_title
;
 Chiral Direction and Interconnection of Helical Three-Connected Networks
 in Metal-Organic Frameworks
;
_journal_name_full 'Inorganic Chemistry'
_journal_page_first 1564
_journal_page_last 1575
_journal_paper_doi 10.1021/ic025775i
_journal_volume 42
_journal_year 2003
_chemical_formula_structural
; 'Ni 3 (C9 H 3 O 6) 2 (C 5 H 5 N) 6 (C 4 H 10 O 2) 4 (mu-C 4 H 10 O 2) 
. 2(C 4 H 10 O 2)'
;
_chemical_formula_sum 'C72 H42 N6 Ni3 O24'
_chemical_formula_weight 1551.33
_chemical_name_systematic
; 
Ni1.5(btc)(py)3(14bd)3(14bd)
;
_space_group_IT_number 95
_symmetry_cell_setting tetragonal
_symmetry_space_group_name_Hall 'P 4cw 2c'
_symmetry_space_group_name_H-M 'P 43 2 2'
_atom_sites_solution_hydrogens geom
_atom_sites_solution_primary direct
_atom_sites_solution_secondary difmap
_audit_creation_method SHELXL-97
_cell_angle_alpha 90.00
_cell_angle_beta 90.00
_cell_angle_gamma 90.00
_cell_formula_units_Z 4
_cell_length_a 16.3116(14)
_cell_length_b 16.3116(14)
_cell_length_c 30.060(3)
_cell_measurement_reflns_used 6445
_cell_measurement_temperature 193(2)
_cell_measurement_theta_max 24.31
_cell_measurement_theta_min 1.77
_cell_volume 7998.0(13)
_computing_cell_refinement 'Stoe IPDS system'
_computing_data_collection 'Stoe IPDS system'
_computing_data_reduction 'Stoe IPDS system'
_computing_structure_refinement 'SHELXL-97 (Sheldrick, 1997)'
_computing_structure_solution 'SHELXS-97 (Sheldrick, 1990)'
_diffrn_ambient_temperature 193(2)
_diffrn_measured_fraction_theta_full 0.989
_diffrn_measured_fraction_theta_max 0.989
_diffrn_measurement_device_type 'Stoe IPDS diffractometer'
_diffrn_measurement_method '100 2 degree oscillations in phi'
_diffrn_radiation_monochromator graphite
_diffrn_radiation_source 'fine-focus sealed tube'
_diffrn_radiation_type MoK\a
_diffrn_radiation_wavelength 0.71073
_diffrn_reflns_av_R_equivalents 0.1912
_diffrn_reflns_av_sigmaI/netI 0.1999
_diffrn_reflns_limit_h_max 18
_diffrn_reflns_limit_h_min -18
_diffrn_reflns_limit_k_max 18
_diffrn_reflns_limit_k_min -18
_diffrn_reflns_limit_l_max 34
_diffrn_reflns_limit_l_min -34
_diffrn_reflns_number 51862
_diffrn_reflns_theta_full 24.31
_diffrn_reflns_theta_max 24.31
_diffrn_reflns_theta_min 1.77
_exptl_absorpt_coefficient_mu 0.721
_exptl_absorpt_correction_type none
_exptl_crystal_colour blue
_exptl_crystal_density_diffrn 1.288
_exptl_crystal_density_method 'not measured'
_exptl_crystal_description octahedron
_exptl_crystal_F_000 3167
_exptl_crystal_size_max 0.6
_exptl_crystal_size_mid 0.4
_exptl_crystal_size_min 0.4
_refine_diff_density_max 0.840
_refine_diff_density_min -0.324
_refine_diff_density_rms 0.087
_refine_ls_abs_structure_details 'Flack H D (1983), Acta Cryst. A39, 876-881'
_refine_ls_abs_structure_Flack -0.01(3)
_refine_ls_extinction_method none
_refine_ls_goodness_of_fit_ref 0.785
_refine_ls_hydrogen_treatment mixed
_refine_ls_matrix_type full
_refine_ls_number_parameters 421
_refine_ls_number_reflns 6445
_refine_ls_number_restraints 17
_refine_ls_restrained_S_all 0.789
_refine_ls_R_factor_all 0.1400
_refine_ls_R_factor_gt 0.0641
_refine_ls_shift/su_max 0.054
_refine_ls_shift/su_mean 0.006
_refine_ls_structure_factor_coef Fsqd
_refine_ls_weighting_details 'calc w=1/[\s^2^(Fo^2^)+(0.0799P)^2^+0.0000P] where P=(Fo^2^+2Fc^2^)/3'
_refine_ls_weighting_scheme calc
_refine_ls_wR_factor_gt 0.1440
_refine_ls_wR_factor_ref 0.1672
_reflns_number_gt 2873
_reflns_number_total 6445
_reflns_threshold_expression >2sigma(I)
_cod_data_source_file ic025775isi20021029_111527_1.cif
_cod_data_source_block Prior1
_cod_original_cell_volume 7998.1(13)
_cod_database_code 4313268

loop_
_symmetry_equiv_pos_as_xyz
'x, y, z'
'-y, x, z+3/4'
'-x, -y, z+1/2'
'y, -x, z+1/4'
'-x, y, -z'
'y, x, -z+1/4'
'x, -y, -z+1/2'
'-y, -x, -z+3/4'

loop_
_atom_site_label
_atom_site_type_symbol
_atom_site_fract_x
_atom_site_fract_y
_atom_site_fract_z
_atom_site_U_iso_or_equiv
_atom_site_adp_type
_atom_site_occupancy
_atom_site_symmetry_multiplicity
_atom_site_calc_flag
_atom_site_refinement_flags
_atom_site_disorder_assembly
_atom_site_disorder_group
C1 C 0.3844(5) 0.6326(5) 0.1087(3) 0.038(2) Uani 1 1 d . . .
C2 C 0.3134(5) 0.6844(5) 0.1203(3) 0.041(2) Uani 1 1 d . . .
C3 C 0.2558(5) 0.6622(5) 0.1523(3) 0.041(2) Uani 1 1 d . . .
H3 H 0.2620 0.6124 0.1670 0.050 Uiso 1 1 calc R . .
C4 C 0.1902(5) 0.7112(5) 0.1630(3) 0.030(2) Uani 1 1 d . . .
C5 C 0.1314(6) 0.6874(7) 0.1991(3) 0.047(3) Uani 1 1 d . . .
C6 C 0.1827(5) 0.7858(5) 0.1418(3) 0.045(3) Uani 1 1 d . . .
H6 H 0.1395 0.8203 0.1494 0.054 Uiso 1 1 calc R . .
C7 C 0.2372(5) 0.8101(5) 0.1099(3) 0.040(2) Uani 1 1 d . . .
C8 C 0.2272(6) 0.8922(6) 0.0870(4) 0.055(3) Uani 1 1 d . . .
C9 C 0.3036(5) 0.7587(5) 0.0992(3) 0.038(2) Uani 1 1 d . . .
H9 H 0.3411 0.7750 0.0776 0.045 Uiso 1 1 calc R . .
C10 C 0.3218(7) 0.4187(8) 0.0758(4) 0.078(4) Uani 1 1 d . . .
H10 H 0.2970 0.4530 0.0966 0.094 Uiso 1 1 calc R . .
C11 C 0.2730(8) 0.3800(10) 0.0461(5) 0.109(5) Uani 1 1 d . . .
H11 H 0.2180 0.3940 0.0437 0.131 Uiso 1 1 calc R . .
C12 C 0.3062(9) 0.3188(9) 0.0192(4) 0.095(4) Uani 1 1 d . . .
H12 H 0.2739 0.2888 -0.0004 0.114 Uiso 1 1 calc R . .
C13 C 0.3879(7) 0.3052(7) 0.0230(3) 0.063(3) Uani 1 1 d . . .
H13 H 0.4122 0.2640 0.0061 0.076 Uiso 1 1 calc R . .
C14 C 0.4353(6) 0.3514(6) 0.0515(3) 0.052(3) Uani 1 1 d . . .
H14 H 0.4913 0.3413 0.0529 0.063 Uiso 1 1 calc R . .
C20 C 0.3863(6) 0.8616(5) -0.0236(3) 0.051(3) Uani 1 1 d . . .
H20 H 0.3987 0.8618 0.0066 0.061 Uiso 1 1 calc R . .
C21 C 0.4291(6) 0.8078(6) -0.0501(4) 0.063(3) Uani 1 1 d . . .
H21 H 0.4689 0.7735 -0.0381 0.075 Uiso 1 1 calc R . .
C22 C 0.4114(7) 0.8060(8) -0.0949(4) 0.085(4) Uani 1 1 d . . .
H22 H 0.4392 0.7711 -0.1142 0.102 Uiso 1 1 calc R . .
C23 C 0.3507(9) 0.8583(9) -0.1101(4) 0.110(5) Uani 1 1 d . . .
H23 H 0.3358 0.8590 -0.1400 0.132 Uiso 1 1 calc R . .
C24 C 0.3128(7) 0.9092(8) -0.0800(4) 0.078(4) Uani 1 1 d . . .
H24 H 0.2723 0.9440 -0.0907 0.093 Uiso 1 1 calc R . .
C30 C 0.1395(8) 0.8614(8) -0.0246(4) 0.086(4) Uani 1 1 d . . .
H30 H 0.1767 0.8245 -0.0125 0.103 Uiso 1 1 calc R . .
C31 C 0.0720(9) 0.8324(9) -0.0459(5) 0.088(4) Uani 1 1 d . . .
H31 H 0.0640 0.7761 -0.0481 0.106 Uiso 1 1 calc R . .
C32 C 0.0174(9) 0.8830(13) -0.0635(4) 0.106(5) Uani 1 1 d . . .
H32 H -0.0284 0.8620 -0.0780 0.128 Uiso 1 1 calc R . .
C33 C 0.0281(8) 0.9662(10) -0.0605(4) 0.095(4) Uani 1 1 d . . .
H33 H -0.0099 1.0025 -0.0725 0.115 Uiso 1 1 calc R . .
C34 C 0.0971(6) 0.9938(7) -0.0389(4) 0.070(3) Uani 1 1 d . . .
H34 H 0.1050 1.0502 -0.0370 0.084 Uiso 1 1 calc R . .
C70A C 0.6174(9) 0.5530(10) 0.0695(5) 0.062(5) Uiso 0.62(2) 1 d PD . .
C70B C 0.5711(13) 0.5154(13) 0.0364(6) 0.062(5) Uiso 0.38 1 d PD . .
C71 C 0.6353(8) 0.5803(9) 0.0223(4) 0.110(5) Uani 1 1 d D . .
C72 C 0.7260(11) 0.5827(13) 0.0331(7) 0.166(8) Uiso 1 1 d D . .
C73 C 0.7699(18) 0.6392(14) 0.0012(9) 0.226(10) Uiso 1 1 d D . .
C80 C 0.4308(7) 1.0157(8) 0.0624(4) 0.103(4) Uani 1 1 d D . .
C81 C 0.4548(8) 1.0833(9) 0.0955(4) 0.109(5) Uani 1 1 d D . .
C82 C 0.5248(11) 1.0502(11) 0.1248(7) 0.165(7) Uiso 1 1 d D . .
C83 C 0.472(2) 1.042(3) 0.1668(11) 0.52(4) Uiso 1 1 d D . .
C90 C 0.2183(13) 1.1364(9) 0.0663(7) 0.173(8) Uiso 1 1 d D . .
C91 C 0.1615(15) 1.1752(17) 0.1005(2) 0.269(14) Uiso 1 1 d D . .
N1 N 0.4032(5) 0.4109(5) 0.0773(3) 0.048(2) Uani 1 1 d . . .
N2 N 0.3293(5) 0.9127(5) -0.0373(3) 0.0439(19) Uani 1 1 d . . .
N3 N 0.1541(5) 0.9446(5) -0.0204(3) 0.067(3) Uani 1 1 d . . .
O1 O 0.3872(3) 0.5625(3) 0.1281(2) 0.0440(15) Uani 1 1 d . . .
O2 O 0.4375(4) 0.6592(4) 0.0818(2) 0.0522(18) Uani 1 1 d . . .
O3 O 0.1377(4) 0.6152(4) 0.2162(2) 0.0511(17) Uani 1 1 d . . .
O4 O 0.0792(4) 0.7396(4) 0.2114(2) 0.0525(18) Uani 1 1 d . . .
O5 O 0.2688(4) 0.9006(4) 0.0520(2) 0.0590(19) Uani 1 1 d . . .
O6 O 0.1760(5) 0.9405(5) 0.1014(3) 0.111(4) Uani 1 1 d . . .
O7 O 0.5364(4) 0.5383(4) 0.0761(2) 0.0673(19) Uani 1 1 d D . .
H7 H 0.520(7) 0.585(3) 0.069(4) 0.101 Uiso 1 1 d D . .
O8 O 0.3713(4) 1.0372(4) 0.0313(2) 0.071(2) Uani 1 1 d D . .
H8 H 0.3781 1.0851 0.0237 0.107 Uiso 1 1 calc R . .
O9 O 0.1889(4) 1.0622(4) 0.0487(2) 0.066(2) Uani 1 1 d D . .
H9A H 0.1858 1.0280 0.0686 0.100 Uiso 1 1 calc R . .
O11 O 0.8547(14) 0.6192(11) 0.0193(6) 0.282(9) Uiso 1 1 d . . .
O12 O 0.548(2) 1.075(2) 0.1820(10) 0.437(17) Uiso 1 1 d D . .
Ni1 Ni 0.47366(7) 0.47366(7) 0.1250 0.0407(4) Uani 1 2 d S . .
Ni2 Ni 0.26347(7) 0.98978(7) 0.00589(4) 0.0480(4) Uani 1 1 d . . .
C94 C 0.2426(18) 0.9719(19) 0.2169(9) 0.284(14) Uiso 1 1 d D . .
O14 O 0.4200(17) 0.9111(17) 0.2133(10) 0.378(13) Uiso 1 1 d D . .
C93 C 0.3263(19) 0.923(3) 0.2174(18) 0.45(3) Uiso 1 1 d D . .

loop_
_atom_site_aniso_label
_atom_site_aniso_U_11
_atom_site_aniso_U_22
_atom_site_aniso_U_33
_atom_site_aniso_U_23
_atom_site_aniso_U_13
_atom_site_aniso_U_12
C1 0.042(6) 0.031(5) 0.040(6) 0.008(4) 0.005(5) 0.001(4)
C2 0.044(5) 0.030(5) 0.047(6) 0.013(5) 0.022(5) 0.004(4)
C3 0.043(6) 0.035(5) 0.046(6) 0.011(4) -0.007(5) 0.005(4)
C4 0.021(5) 0.034(5) 0.036(5) 0.018(4) 0.008(4) 0.006(4)
C5 0.029(5) 0.063(7) 0.051(7) 0.018(6) 0.000(5) 0.003(5)
C6 0.044(6) 0.048(6) 0.043(6) 0.008(5) 0.009(5) 0.013(5)
C7 0.042(5) 0.048(5) 0.030(5) 0.021(4) 0.013(4) 0.013(4)
C8 0.050(6) 0.048(6) 0.068(7) 0.021(6) 0.028(6) 0.011(5)
C9 0.040(5) 0.034(5) 0.039(5) 0.009(4) 0.020(4) 0.010(4)
C10 0.048(8) 0.120(11) 0.066(8) -0.034(7) -0.014(6) 0.003(7)
C11 0.056(8) 0.183(16) 0.088(10) -0.031(11) -0.001(8) -0.013(10)
C12 0.095(11) 0.128(12) 0.062(8) -0.028(8) 0.021(8) -0.031(9)
C13 0.061(8) 0.068(7) 0.061(8) -0.008(6) 0.010(6) -0.010(6)
C14 0.048(6) 0.058(7) 0.050(6) -0.003(6) 0.000(5) 0.004(5)
C20 0.058(7) 0.040(6) 0.055(7) 0.004(5) 0.010(6) 0.004(5)
C21 0.059(7) 0.053(7) 0.075(8) 0.006(6) -0.004(6) -0.002(6)
C22 0.070(9) 0.113(11) 0.072(9) -0.032(8) 0.008(7) 0.024(8)
C23 0.133(13) 0.154(14) 0.042(8) -0.011(8) -0.008(8) 0.056(11)
C24 0.066(8) 0.113(11) 0.054(8) -0.006(7) 0.002(6) 0.038(7)
C30 0.055(8) 0.077(9) 0.126(11) 0.002(8) 0.041(8) 0.000(6)
C31 0.067(10) 0.086(10) 0.111(12) -0.024(9) 0.043(9) -0.023(8)
C32 0.057(10) 0.175(17) 0.087(10) 0.005(11) 0.030(8) -0.003(11)
C33 0.057(9) 0.120(12) 0.109(10) 0.015(10) 0.001(8) 0.008(8)
C34 0.045(6) 0.069(8) 0.097(9) 0.018(7) 0.012(6) 0.014(7)
C71 0.092(10) 0.130(12) 0.109(11) 0.042(9) 0.057(9) 0.014(9)
C80 0.097(9) 0.121(11) 0.091(10) 0.022(9) -0.034(8) -0.022(9)
C81 0.073(9) 0.203(16) 0.052(8) -0.022(9) -0.013(7) 0.009(10)
N1 0.034(5) 0.063(6) 0.046(5) 0.004(4) -0.006(4) 0.013(4)
N2 0.039(5) 0.056(5) 0.036(5) 0.006(4) -0.002(4) -0.004(4)
N3 0.055(6) 0.052(6) 0.094(7) 0.021(5) 0.022(5) -0.006(5)
O1 0.038(3) 0.043(4) 0.051(4) 0.008(3) 0.017(3) 0.011(3)
O2 0.043(4) 0.051(4) 0.062(4) 0.027(3) 0.021(4) 0.019(3)
O3 0.057(4) 0.046(4) 0.051(4) 0.017(3) 0.018(3) 0.006(3)
O4 0.048(4) 0.045(4) 0.064(5) 0.003(4) 0.022(4) 0.012(3)
O5 0.067(5) 0.054(4) 0.057(5) 0.022(4) 0.023(4) 0.026(4)
O6 0.140(7) 0.078(5) 0.115(7) 0.059(5) 0.098(6) 0.070(5)
O7 0.059(4) 0.070(5) 0.073(5) 0.019(4) 0.031(4) 0.021(4)
O8 0.065(4) 0.080(5) 0.069(5) 0.036(4) -0.029(4) -0.009(4)
O9 0.079(5) 0.048(4) 0.072(5) 0.021(4) 0.018(4) 0.027(4)
Ni1 0.0411(6) 0.0411(6) 0.0398(10) -0.0014(5) 0.0014(5) 0.0118(8)
Ni2 0.0474(7) 0.0457(7) 0.0509(7) 0.0189(7) 0.0057(6) 0.0069(6)

loop_
_atom_type_symbol
_atom_type_description
_atom_type_scat_dispersion_real
_atom_type_scat_dispersion_imag
_atom_type_scat_source
C C 0.0020 0.0020 'International Tables Vol C Tables 4.2.6.8 and 6.1.1.4'
H H 0.0000 0.0000 'International Tables Vol C Tables 4.2.6.8 and 6.1.1.4'
N N 0.0040 0.0030 'International Tables Vol C Tables 4.2.6.8 and 6.1.1.4'
O O 0.0080 0.0060 'International Tables Vol C Tables 4.2.6.8 and 6.1.1.4'
Ni Ni 0.2850 1.1130 'International Tables Vol C Tables 4.2.6.8 and 6.1.1.4'

loop_
_geom_angle_atom_site_label_1
_geom_angle_atom_site_label_2
_geom_angle_atom_site_label_3
_geom_angle
_geom_angle_site_symmetry_1
_geom_angle_site_symmetry_3
_geom_angle_publ_flag
O2 C1 O1 124.9(8) . . ?
O2 C1 C2 119.5(7) . . ?
O1 C1 C2 115.6(7) . . ?
C9 C2 C3 117.9(7) . . ?
C9 C2 C1 119.2(7) . . ?
C3 C2 C1 122.9(7) . . ?
C4 C3 C2 122.3(8) . . ?
C3 C4 C6 118.4(7) . . ?
C3 C4 C5 121.1(8) . . ?
C6 C4 C5 120.4(8) . . ?
O4 C5 O3 123.8(9) . . ?
O4 C5 C4 117.9(9) . . ?
O3 C5 C4 118.3(8) . . ?
C7 C6 C4 121.5(8) . . ?
C6 C7 C9 119.2(8) . . ?
C6 C7 C8 120.4(8) . . ?
C9 C7 C8 120.3(7) . . ?
O6 C8 O5 126.2(9) . . ?
O6 C8 C7 118.8(8) . . ?
O5 C8 C7 114.7(8) . . ?
C2 C9 C7 120.6(7) . . ?
N1 C10 C11 124.2(11) . . ?
C10 C11 C12 119.3(12) . . ?
C13 C12 C11 116.8(12) . . ?
C12 C13 C14 120.9(11) . . ?
N1 C14 C13 122.2(9) . . ?
N2 C20 C21 125.5(10) . . ?
C20 C21 C22 118.3(10) . . ?
C21 C22 C23 117.4(11) . . ?
C24 C23 C22 118.4(11) . . ?
N2 C24 C23 125.4(11) . . ?
C31 C30 N3 121.6(12) . . ?
C32 C31 C30 121.1(14) . . ?
C31 C32 C33 120.3(15) . . ?
C32 C33 C34 117.4(13) . . ?
N3 C34 C33 124.3(12) . . ?
O7 C70A C71 112.2(11) . . ?
O7 C70B C71 109.4(13) . . ?
C72 C71 C70A 89.6(13) . . ?
C72 C71 C70B 128.2(15) . . ?
C70A C71 C70B 54.0(10) . . ?
C73 C72 C71 110.0(19) . . ?
C72 C73 O11 94.2(18) . . ?
O8 C80 C81 115.5(10) . . ?
C82 C81 C80 107.9(12) . . ?
C81 C82 C83 95(2) . . ?
C81 C82 O12 128.4(17) . . ?
C83 C82 O12 50.0(9) . . ?
O12 C83 C82 74.8(18) . . ?
O9 C90 C91 113.9(17) . . ?
C91 C91 C90 121(3) 6_465 . ?
C10 N1 C14 115.8(8) . . ?
C24 N2 C20 115.1(9) . . ?
C34 N3 C30 115.3(10) . . ?
C34 N3 Ni2 122.4(7) . . ?
C30 N3 Ni2 121.9(8) . . ?
C1 O1 Ni1 129.9(5) . . ?
C5 O4 Ni2 132.7(6) . 4_465 ?
C8 O5 Ni2 129.1(6) . . ?
C70A O7 C70B 61.3(11) . . ?
C70A O7 Ni1 132.3(8) . . ?
C70B O7 Ni1 132.8(10) . . ?
C80 O8 Ni2 138.3(7) . . ?
C83 O12 C82 55.2(11) . . ?
O1 Ni1 O1 178.4(3) . 6 ?
O1 Ni1 O7 88.2(2) . 6 ?
O1 Ni1 O7 90.7(2) 6 6 ?
O1 Ni1 O7 90.7(2) . . ?
O1 Ni1 O7 88.2(2) 6 . ?
O7 Ni1 O7 90.0(4) 6 . ?
O4 Ni2 O5 178.5(3) 2_664 . ?
O4 Ni2 O8 89.8(3) 2_664 . ?
O5 Ni2 O8 88.8(3) . . ?
O4 Ni2 N3 89.0(3) 2_664 . ?
O5 Ni2 N3 92.4(3) . . ?
O8 Ni2 N3 178.7(3) . . ?
O14 C93 C94 156(4) . . ?

loop_
_geom_bond_atom_site_label_1
_geom_bond_atom_site_label_2
_geom_bond_distance
_geom_bond_site_symmetry_2
_geom_bond_publ_flag
C1 O2 1.262(9) . ?
C1 O1 1.283(9) . ?
C1 C2 1.474(11) . ?
C2 C9 1.377(11) . ?
C2 C3 1.394(11) . ?
C3 C4 1.374(11) . ?
C4 C6 1.378(11) . ?
C4 C5 1.501(12) . ?
C5 O4 1.260(11) . ?
C5 O3 1.287(10) . ?
C6 C7 1.366(11) . ?
C7 C9 1.407(11) . ?
C7 C8 1.515(12) . ?
C8 O6 1.227(11) . ?
C8 O5 1.259(10) . ?
C10 N1 1.335(12) . ?
C10 C11 1.352(15) . ?
C11 C12 1.393(17) . ?
C12 C13 1.355(16) . ?
C13 C14 1.378(13) . ?
C14 N1 1.349(11) . ?
C20 N2 1.314(11) . ?
C20 C21 1.376(13) . ?
C21 C22 1.376(14) . ?
C22 C23 1.386(16) . ?
C23 C24 1.374(15) . ?
C24 N2 1.312(12) . ?
C30 C31 1.359(17) . ?
C30 N3 1.383(14) . ?
C31 C32 1.325(17) . ?
C32 C33 1.371(18) . ?
C33 C34 1.375(15) . ?
C34 N3 1.349(12) . ?
C70A O7 1.358(13) . ?
C70A C71 1.516(14) . ?
C70B O7 1.372(16) . ?
C70B C71 1.549(17) . ?
C71 C72 1.514(15) . ?
C72 C73 1.512(17) . ?
C73 O11 1.52(3) . ?
C80 O8 1.392(8) . ?
C80 C81 1.538(9) . ?
C81 C82 1.538(9) . ?
C82 C83 1.538(10) . ?
C82 O12 1.81(3) . ?
C83 O12 1.436(10) . ?
C90 O9 1.405(9) . ?
C90 C91 1.522(10) . ?
C91 C91 1.505(10) 6_465 ?
N3 Ni2 2.086(9) . ?
O1 Ni1 2.025(5) . ?
O4 Ni2 1.980(6) 4_465 ?
O5 Ni2 2.012(6) . ?
O7 Ni1 2.078(6) . ?
O8 Ni2 2.069(6) . ?
Ni1 O1 2.025(5) 6 ?
Ni1 O7 2.078(6) 6 ?
Ni2 O4 1.981(6) 2_664 ?
C94 C93 1.583(19) . ?
O14 C93 1.545(19) . ?
